data_4071475
loop_
_publ_author_name
'Gott, Andrew L.'
'McGowan, Patrick C.'
'Temple, Claire N.'

_publ_section_title
;
 Controlling the Coordination Mode of 1,4,7-Triazacyclononane Complexes of
 Rhodium and Iridium and Evaluating Their Behavior as Phenylacetylene
 Polymerization Catalysts
;
_journal_issue 12
_journal_name_full Organometallics
_journal_page_first 2852
_journal_paper_doi 10.1021/om800180a
_journal_volume 27
_journal_year 2008
_chemical_formula_sum 'C20 H39 F6 Ir N3 Sb'
_chemical_formula_weight 749.49
_chemical_name_common in_paper_9
_chemical_name_systematic
; 
 ? 
;
_space_group_IT_number 14
_symmetry_cell_setting monoclinic
_symmetry_space_group_name_Hall '-P 2ybc'
_symmetry_space_group_name_H-M 'P 1 21/c 1'
_atom_sites_solution_hydrogens geom
_atom_sites_solution_primary direct
_atom_sites_solution_secondary difmap
_audit_creation_method SHELXL-97
_cell_angle_alpha 90.00
_cell_angle_beta 91.304(1)
_cell_angle_gamma 90.00
_cell_formula_units_Z 4
_cell_length_a 9.5320(1)
_cell_length_b 10.8330(1)
_cell_length_c 23.0820(4)
_cell_measurement_temperature 173(2)
_cell_volume 2382.83(5)
_computing_cell_refinement 'DENZO-SMN (Otwinowski & Minor, 1996)'
_computing_data_collection 'COLLECT (Nonius, 1999)'
_computing_data_reduction 'DENZO-SMN (Otwinowski & Minor, 1996)'
_computing_molecular_graphics 'XSeed (Barbour 2001)'
_computing_publication_material 'WC (Thornton-Pett, 2000)'
_computing_structure_refinement 'SHELXL-97 (Sheldrick, 1997)'
_computing_structure_solution 'SHELXS-97 (Sheldrick, 1990)'
_diffrn_ambient_temperature 173(2)
_diffrn_measured_fraction_theta_full 0.995
_diffrn_measured_fraction_theta_max 0.995
_diffrn_measurement_device_type 'Nonius KappaCCD area detector diffractometer'
_diffrn_measurement_method
;
    Detector set at 30mm from sample with different 2theta offsets 
    1 degree phi exposures for chi=0 degree settings
    1 degree omega exposures for chi=90 degree settings
;
_diffrn_radiation_monochromator graphite
_diffrn_radiation_source 'fine-focus sealed tube'
_diffrn_radiation_type MoK\a
_diffrn_radiation_wavelength 0.71073
_diffrn_reflns_av_R_equivalents 0.2154
_diffrn_reflns_av_sigmaI/netI 0.1115
_diffrn_reflns_limit_h_max 12
_diffrn_reflns_limit_h_min -12
_diffrn_reflns_limit_k_max 13
_diffrn_reflns_limit_k_min -14
_diffrn_reflns_limit_l_max 29
_diffrn_reflns_limit_l_min -25
_diffrn_reflns_number 20030
_diffrn_reflns_theta_full 27.49
_diffrn_reflns_theta_max 27.49
_diffrn_reflns_theta_min 2.74
_exptl_absorpt_coefficient_mu 6.772
_exptl_absorpt_correction_type multi-scan
_exptl_crystal_colour yellow
_exptl_crystal_density_diffrn 2.089
_exptl_crystal_density_method 'not measured'
_exptl_crystal_description block
_exptl_crystal_F_000 1448
_exptl_crystal_size_max 0.53
_exptl_crystal_size_mid 0.36
_exptl_crystal_size_min 0.13
_refine_diff_density_max 3.019
_refine_diff_density_min -4.681
_refine_diff_density_rms 0.367
_refine_ls_extinction_method none
_refine_ls_goodness_of_fit_ref 1.061
_refine_ls_hydrogen_treatment mixed
_refine_ls_matrix_type full
_refine_ls_number_parameters 284
_refine_ls_number_reflns 5438
_refine_ls_number_restraints 0
_refine_ls_restrained_S_all 1.061
_refine_ls_R_factor_all 0.0591
_refine_ls_R_factor_gt 0.0548
_refine_ls_shift/su_max 0.001
_refine_ls_shift/su_mean 0.000
_refine_ls_structure_factor_coef Fsqd
_refine_ls_weighting_details 'calc w=1/[\s^2^(Fo^2^)+(0.0795P)^2^+5.1940P] where P=(Fo^2^+2Fc^2^)/3'
_refine_ls_weighting_scheme calc
_refine_ls_wR_factor_gt 0.1414
_refine_ls_wR_factor_ref 0.1472
_reflns_number_gt 5070
_reflns_number_total 5438
_reflns_threshold_expression >2sigma(I)
_cod_data_source_file om800180a-file001.cif
_cod_data_source_block c:\x-rays~1\unfini~1\ct94\shelxl
_cod_depositor_comments
;
The following automatic conversions were performed:

'_symmetry_cell_setting' value 'Monoclinic' changed to 'monoclinic'
according to /home/saulius/struct/CIF-dictionaries/cif_core.dic
dictionary named 'cif_core.dic' version 2.4.1 from 2010-06-29.

Automatic conversion script
Id: cif_fix_values 1715 2011-07-08 13:25:40Z adriana 
;
_cod_original_sg_symbol_H-M P21/c
_cod_database_code 4071475

loop_
_symmetry_equiv_pos_as_xyz
'x, y, z'
'-x, y+1/2, -z+1/2'
'-x, -y, -z'
'x, -y-1/2, z-1/2'

loop_
_atom_site_label
_atom_site_type_symbol
_atom_site_fract_x
_atom_site_fract_y
_atom_site_fract_z
_atom_site_U_iso_or_equiv
_atom_site_adp_type
_atom_site_occupancy
_atom_site_symmetry_multiplicity
_atom_site_calc_flag
_atom_site_refinement_flags
Ir1 Ir 0.08178(2) 0.924971(19) 0.153404(9) 0.01591(12) Uani 1 1 d .
Sb1 Sb 0.61398(5) 0.46467(4) 0.115495(19) 0.02542(15) Uani 1 1 d .
F1 F 0.7733(6) 0.4705(6) 0.1661(2) 0.0502(14) Uani 1 1 d .
F2 F 0.4535(6) 0.4572(6) 0.0678(3) 0.0519(14) Uani 1 1 d .
N1 N 0.2638(5) 0.9075(5) 0.2072(2) 0.0173(10) Uani 1 1 d .
H21 H 0.2374 0.9250 0.2449 0.021 Uiso 1 1 calc R
N2 N 0.1630(6) 0.7355(4) 0.1219(2) 0.0180(10) Uani 1 1 d .
N3 N 0.2663(5) 0.9807(4) 0.0905(2) 0.0166(10) Uani 1 1 d .
C18 C 0.0520(7) 0.6447(5) 0.1001(3) 0.0206(12) Uani 1 1 d .
H18 H -0.0303 0.6515 0.1260 0.025 Uiso 1 1 calc R
C7 C -0.1779(7) 0.8988(7) 0.2283(3) 0.0257(13) Uani 1 1 d .
H7A H -0.2364 0.9467 0.2551 0.031 Uiso 1 1 calc R
H7B H -0.1746 0.8123 0.2421 0.031 Uiso 1 1 calc R
F5 F 0.7319(8) 0.4156(7) 0.0565(3) 0.066(2) Uani 1 1 d .
C2 C -0.0745(6) 0.9922(6) 0.0932(3) 0.0195(12) Uani 1 1 d .
H2 H -0.0533 0.9767 0.0516 0.023 Uiso 1 1 calc R
C19 C 0.0014(8) 0.6752(6) 0.0388(3) 0.0247(13) Uani 1 1 d .
H19A H -0.0122 0.7646 0.0351 0.037 Uiso 1 1 calc R
H19B H -0.0877 0.6329 0.0305 0.037 Uiso 1 1 calc R
H19C H 0.0716 0.6479 0.0112 0.037 Uiso 1 1 calc R
C12 C 0.2205(7) 0.6886(5) 0.1787(3) 0.0222(12) Uani 1 1 d .
H12A H 0.2686 0.6089 0.1722 0.027 Uiso 1 1 calc R
H12B H 0.1418 0.6733 0.2050 0.027 Uiso 1 1 calc R
C13 C 0.2783(7) 0.7493(5) 0.0798(3) 0.0232(13) Uani 1 1 d .
H13A H 0.2709 0.6830 0.0504 0.028 Uiso 1 1 calc R
H13B H 0.3699 0.7408 0.1005 0.028 Uiso 1 1 calc R
C6 C -0.0324(7) 0.9510(6) 0.2288(3) 0.0207(12) Uani 1 1 d .
H6 H 0.0227 0.9307 0.2649 0.025 Uiso 1 1 calc R
C10 C 0.3687(7) 1.0013(7) 0.1911(3) 0.0268(13) Uani 1 1 d .
H10A H 0.4562 0.9894 0.2143 0.032 Uiso 1 1 calc R
H10B H 0.3322 1.0850 0.1991 0.032 Uiso 1 1 calc R
C8 C -0.2446(7) 0.9024(7) 0.1677(3) 0.0259(13) Uani 1 1 d .
H8A H -0.2951 0.9815 0.1618 0.031 Uiso 1 1 calc R
H8B H -0.3131 0.8343 0.1631 0.031 Uiso 1 1 calc R
C14 C 0.2710(7) 0.8751(5) 0.0496(3) 0.0186(12) Uani 1 1 d .
H14A H 0.3540 0.8844 0.0250 0.022 Uiso 1 1 calc R
H14B H 0.1864 0.8776 0.0240 0.022 Uiso 1 1 calc R
C1 C -0.1296(7) 0.8895(6) 0.1225(3) 0.0200(12) Uani 1 1 d .
H1 H -0.1390 0.8138 0.0979 0.024 Uiso 1 1 calc R
C11 C 0.3233(7) 0.7783(6) 0.2076(3) 0.0229(12) Uani 1 1 d .
H11A H 0.3427 0.7519 0.2481 0.027 Uiso 1 1 calc R
H11B H 0.4129 0.7774 0.1868 0.027 Uiso 1 1 calc R
C9 C 0.3990(7) 0.9880(6) 0.1262(3) 0.0237(13) Uani 1 1 d .
H9A H 0.4548 1.0597 0.1134 0.028 Uiso 1 1 calc R
H9B H 0.4553 0.9125 0.1200 0.028 Uiso 1 1 calc R
F3 F 0.5884(6) 0.2999(6) 0.1376(4) 0.073(2) Uani 1 1 d .
C16 C 0.3448(8) 1.1241(7) 0.0101(3) 0.0305(15) Uani 1 1 d .
H16A H 0.4395 1.1324 0.0271 0.046 Uiso 1 1 calc R
H16B H 0.3187 1.2007 -0.0100 0.046 Uiso 1 1 calc R
H16C H 0.3430 1.0555 -0.0177 0.046 Uiso 1 1 calc R
C3 C -0.1171(7) 1.1242(6) 0.1066(3) 0.0255(14) Uani 1 1 d .
H3A H -0.2159 1.1371 0.0939 0.031 Uiso 1 1 calc R
H3B H -0.0579 1.1817 0.0845 0.031 Uiso 1 1 calc R
C5 C 0.0087(8) 1.0701(5) 0.2028(3) 0.0222(13) Uani 1 1 d .
H5 H 0.0832 1.1160 0.2251 0.027 Uiso 1 1 calc R
C15 C 0.2413(8) 1.0986(6) 0.0578(3) 0.0250(14) Uani 1 1 d .
H15 H 0.1469 1.0907 0.0384 0.030 Uiso 1 1 calc R
F4 F 0.6419(8) 0.6305(6) 0.0967(3) 0.076(2) Uani 1 1 d .
F6 F 0.5054(8) 0.5140(10) 0.1782(3) 0.084(3) Uani 1 1 d .
C17 C 0.2332(9) 1.2092(6) 0.0979(3) 0.0311(15) Uani 1 1 d .
H17A H 0.1680 1.1913 0.1291 0.047 Uiso 1 1 calc R
H17B H 0.1998 1.2813 0.0759 0.047 Uiso 1 1 calc R
H17C H 0.3265 1.2265 0.1147 0.047 Uiso 1 1 calc R
C20 C 0.1016(9) 0.5101(6) 0.1015(3) 0.0322(16) Uani 1 1 d .
H20A H 0.1838 0.5010 0.0772 0.048 Uiso 1 1 calc R
H20B H 0.0260 0.4564 0.0868 0.048 Uiso 1 1 calc R
H20C H 0.1265 0.4868 0.1415 0.048 Uiso 1 1 calc R
C4 C -0.1014(7) 1.1533(6) 0.1715(3) 0.0265(14) Uani 1 1 d .
H4A H -0.1933 1.1423 0.1899 0.032 Uiso 1 1 calc R
H4B H -0.0734 1.2408 0.1764 0.032 Uiso 1 1 calc R

loop_
_atom_site_aniso_label
_atom_site_aniso_U_11
_atom_site_aniso_U_22
_atom_site_aniso_U_33
_atom_site_aniso_U_23
_atom_site_aniso_U_13
_atom_site_aniso_U_12
Ir1 0.01431(19) 0.01377(16) 0.01967(16) -0.00166(7) 0.00082(11) 0.00234(7)
Sb1 0.0226(3) 0.0251(3) 0.0286(2) 0.00432(17) 0.00168(18) 0.00452(17)
F1 0.035(3) 0.074(4) 0.041(3) 0.010(3) -0.011(2) 0.001(3)
F2 0.028(3) 0.068(3) 0.059(3) 0.009(3) -0.012(2) -0.006(3)
N1 0.002(2) 0.029(3) 0.021(2) -0.002(2) -0.0014(19) 0.0002(19)
N2 0.021(3) 0.012(2) 0.022(2) -0.0011(18) 0.0071(19) 0.0026(19)
N3 0.016(2) 0.011(2) 0.023(2) 0.0011(19) 0.0065(19) 0.0021(18)
C18 0.020(3) 0.013(2) 0.028(3) -0.004(2) 0.007(2) -0.001(2)
C7 0.021(3) 0.026(3) 0.031(3) -0.003(3) 0.008(3) 0.005(3)
F5 0.049(4) 0.104(6) 0.044(3) -0.022(3) 0.011(3) 0.011(3)
C2 0.009(3) 0.030(3) 0.018(3) -0.002(2) -0.009(2) 0.008(2)
C19 0.033(4) 0.015(3) 0.025(3) -0.005(2) 0.005(3) 0.000(2)
C12 0.023(3) 0.017(3) 0.027(3) 0.010(2) -0.001(2) 0.002(2)
C13 0.026(3) 0.014(2) 0.030(3) 0.000(2) 0.008(3) 0.005(2)
C6 0.020(3) 0.028(3) 0.015(3) -0.005(2) 0.003(2) 0.003(3)
C10 0.021(3) 0.025(3) 0.034(3) 0.001(3) -0.003(3) -0.001(3)
C8 0.015(3) 0.027(3) 0.036(4) 0.000(3) 0.003(3) 0.002(3)
C14 0.019(3) 0.016(3) 0.021(3) 0.002(2) 0.010(2) 0.004(2)
C1 0.015(3) 0.017(3) 0.028(3) -0.003(2) -0.002(2) 0.003(2)
C11 0.018(3) 0.027(3) 0.024(3) 0.009(2) 0.004(2) 0.007(2)
C9 0.018(3) 0.017(3) 0.036(3) 0.003(3) 0.005(3) -0.001(2)
F3 0.043(4) 0.050(3) 0.127(6) 0.042(4) -0.009(4) -0.003(3)
C16 0.031(4) 0.030(3) 0.032(3) 0.011(3) 0.007(3) -0.007(3)
C3 0.025(3) 0.021(3) 0.030(3) 0.000(3) -0.007(3) 0.010(3)
C5 0.024(4) 0.019(3) 0.024(3) -0.008(2) 0.006(3) 0.007(2)
C15 0.033(4) 0.013(2) 0.029(3) 0.007(3) -0.002(3) -0.005(3)
F4 0.088(5) 0.042(3) 0.096(5) 0.020(3) -0.045(4) -0.011(3)
F6 0.061(4) 0.147(7) 0.044(3) -0.004(4) 0.021(3) 0.057(5)
C17 0.042(4) 0.012(3) 0.040(4) 0.002(3) 0.002(3) -0.002(3)
C20 0.043(4) 0.013(3) 0.041(4) -0.003(3) 0.008(3) -0.003(3)
C4 0.027(3) 0.018(3) 0.034(3) -0.006(3) 0.001(3) 0.011(3)

loop_
_atom_type_symbol
_atom_type_description
_atom_type_scat_dispersion_real
_atom_type_scat_dispersion_imag
_atom_type_scat_source
C C 0.0033 0.0016 'International Tables Vol C Tables 4.2.6.8 and 6.1.1.4'
H H 0.0000 0.0000 'International Tables Vol C Tables 4.2.6.8 and 6.1.1.4'
N N 0.0061 0.0033 'International Tables Vol C Tables 4.2.6.8 and 6.1.1.4'
Sb Sb -0.5866 1.5461 'International Tables Vol C Tables 4.2.6.8 and 6.1.1.4'
F F 0.0171 0.0103 'International Tables Vol C Tables 4.2.6.8 and 6.1.1.4'
Ir Ir -1.4442 7.9887 'International Tables Vol C Tables 4.2.6.8 and 6.1.1.4'

loop_
_geom_angle_atom_site_label_1
_geom_angle_atom_site_label_2
_geom_angle_atom_site_label_3
_geom_angle
C5 Ir1 C6 41.6(3)
C5 Ir1 N1 91.5(3)
C6 Ir1 N1 87.6(2)
C5 Ir1 C2 82.0(3)
C6 Ir1 C2 97.3(3)
N1 Ir1 C2 163.5(2)
C5 Ir1 C1 89.7(3)
C6 Ir1 C1 78.4(3)
N1 Ir1 C1 157.6(2)
C2 Ir1 C1 38.3(3)
C5 Ir1 N2 164.6(2)
C6 Ir1 N2 124.3(2)
N1 Ir1 N2 80.2(2)
C2 Ir1 N2 109.3(2)
C1 Ir1 N2 93.1(2)
C5 Ir1 N3 113.9(2)
C6 Ir1 N3 151.3(2)
N1 Ir1 N3 76.9(2)
C2 Ir1 N3 91.8(2)
C1 Ir1 N3 122.7(2)
N2 Ir1 N3 77.10(17)
F5 Sb1 F2 93.2(3)
F5 Sb1 F4 90.7(4)
F2 Sb1 F4 91.4(3)
F5 Sb1 F3 90.6(4)
F2 Sb1 F3 90.5(3)
F4 Sb1 F3 177.6(3)
F5 Sb1 F6 176.3(3)
F2 Sb1 F6 90.5(3)
F4 Sb1 F6 89.4(4)
F3 Sb1 F6 89.1(4)
F5 Sb1 F1 88.4(3)
F2 Sb1 F1 178.1(3)
F4 Sb1 F1 89.7(3)
F3 Sb1 F1 88.4(3)
F6 Sb1 F1 87.9(3)
C10 N1 C11 112.5(5)
C10 N1 Ir1 109.9(4)
C11 N1 Ir1 112.8(4)
C10 N1 H21 107.1
C11 N1 H21 107.1
Ir1 N1 H21 107.1
C13 N2 C12 110.1(5)
C13 N2 C18 111.5(5)
C12 N2 C18 107.9(5)
C13 N2 Ir1 111.9(3)
C12 N2 Ir1 98.3(3)
C18 N2 Ir1 116.2(4)
C14 N3 C9 110.7(5)
C14 N3 C15 110.0(5)
C9 N3 C15 110.8(5)
C14 N3 Ir1 103.0(3)
C9 N3 Ir1 107.8(4)
C15 N3 Ir1 114.3(4)
C19 C18 N2 111.7(5)
C19 C18 C20 108.5(5)
N2 C18 C20 113.3(5)
C19 C18 H18 107.7
N2 C18 H18 107.7
C20 C18 H18 107.7
C6 C7 C8 111.3(6)
C6 C7 H7A 109.4
C8 C7 H7A 109.4
C6 C7 H7B 109.4
C8 C7 H7B 109.4
H7A C7 H7B 108.0
C1 C2 C3 122.8(6)
C1 C2 Ir1 71.5(3)
C3 C2 Ir1 111.9(4)
C1 C2 H2 114.4
C3 C2 H2 114.4
Ir1 C2 H2 114.4
C18 C19 H19A 109.5
C18 C19 H19B 109.5
H19A C19 H19B 109.5
C18 C19 H19C 109.5
H19A C19 H19C 109.5
H19B C19 H19C 109.5
N2 C12 C11 112.7(5)
N2 C12 H12A 109.1
C11 C12 H12A 109.1
N2 C12 H12B 109.1
C11 C12 H12B 109.1
H12A C12 H12B 107.8
N2 C13 C14 111.1(5)
N2 C13 H13A 109.4
C14 C13 H13A 109.4
N2 C13 H13B 109.4
C14 C13 H13B 109.4
H13A C13 H13B 108.0
C5 C6 C7 125.4(6)
C5 C6 Ir1 68.5(4)
C7 C6 Ir1 116.2(4)
C5 C6 H6 113.1
C7 C6 H6 113.1
Ir1 C6 H6 113.1
N1 C10 C9 108.9(5)
N1 C10 H10A 109.9
C9 C10 H10A 109.9
N1 C10 H10B 109.9
C9 C10 H10B 109.9
H10A C10 H10B 108.3
C7 C8 C1 109.4(5)
C7 C8 H8A 109.8
C1 C8 H8A 109.8
C7 C8 H8B 109.8
C1 C8 H8B 109.8
H8A C8 H8B 108.2
N3 C14 C13 113.4(5)
N3 C14 H14A 108.9
C13 C14 H14A 108.9
N3 C14 H14B 108.9
C13 C14 H14B 108.9
H14A C14 H14B 107.7
C2 C1 C8 122.2(6)
C2 C1 Ir1 70.3(3)
C8 C1 Ir1 115.7(4)
C2 C1 H1 113.9
C8 C1 H1 113.9
Ir1 C1 H1 113.9
N1 C11 C12 110.6(5)
N1 C11 H11A 109.5
C12 C11 H11A 109.5
N1 C11 H11B 109.5
C12 C11 H11B 109.5
H11A C11 H11B 108.1
N3 C9 C10 111.4(5)
N3 C9 H9A 109.3
C10 C9 H9A 109.3
N3 C9 H9B 109.3
C10 C9 H9B 109.3
H9A C9 H9B 108.0
C15 C16 H16A 109.5
C15 C16 H16B 109.5
H16A C16 H16B 109.5
C15 C16 H16C 109.5
H16A C16 H16C 109.5
H16B C16 H16C 109.5
C2 C3 C4 111.8(5)
C2 C3 H3A 109.3
C4 C3 H3A 109.3
C2 C3 H3B 109.3
C4 C3 H3B 109.3
H3A C3 H3B 107.9
C6 C5 C4 120.9(6)
C6 C5 Ir1 69.9(3)
C4 C5 Ir1 114.7(4)
C6 C5 H5 114.6
C4 C5 H5 114.6
Ir1 C5 H5 114.6
N3 C15 C17 112.0(5)
N3 C15 C16 114.9(6)
C17 C15 C16 110.0(6)
N3 C15 H15 106.5
C17 C15 H15 106.5
C16 C15 H15 106.5
C15 C17 H17A 109.5
C15 C17 H17B 109.5
H17A C17 H17B 109.5
C15 C17 H17C 109.5
H17A C17 H17C 109.5
H17B C17 H17C 109.5
C18 C20 H20A 109.5
C18 C20 H20B 109.5
H20A C20 H20B 109.5
C18 C20 H20C 109.5
H20A C20 H20C 109.5
H20B C20 H20C 109.5
C3 C4 C5 112.6(5)
C3 C4 H4A 109.1
C5 C4 H4A 109.1
C3 C4 H4B 109.1
C5 C4 H4B 109.1
H4A C4 H4B 107.8

loop_
_geom_bond_atom_site_label_1
_geom_bond_atom_site_label_2
_geom_bond_distance
Ir1 C5 2.072(6)
Ir1 C6 2.092(6)
Ir1 N1 2.119(5)
Ir1 C2 2.141(5)
Ir1 C1 2.157(6)
Ir1 N2 2.316(5)
Ir1 N3 2.383(5)
Sb1 F5 1.863(6)
Sb1 F2 1.866(5)
Sb1 F4 1.868(6)
Sb1 F3 1.874(6)
Sb1 F6 1.877(6)
Sb1 F1 1.895(5)
N1 C10 1.479(9)
N1 C11 1.510(8)
N1 H21 0.9300
N2 C13 1.490(8)
N2 C12 1.497(7)
N2 C18 1.522(8)
N3 C14 1.485(7)
N3 C9 1.495(8)
N3 C15 1.501(8)
C18 C19 1.521(9)
C18 C20 1.533(9)
C18 H18 1.0000
C7 C6 1.498(10)
C7 C8 1.524(10)
C7 H7A 0.9900
C7 H7B 0.9900
C2 C1 1.409(10)
C2 C3 1.520(9)
C2 H2 1.0000
C19 H19A 0.9800
C19 H19B 0.9800
C19 H19C 0.9800
C12 C11 1.523(9)
C12 H12A 0.9900
C12 H12B 0.9900
C13 C14 1.531(8)
C13 H13A 0.9900
C13 H13B 0.9900
C6 C5 1.480(9)
C6 H6 1.0000
C10 C9 1.540(10)
C10 H10A 0.9900
C10 H10B 0.9900
C8 C1 1.536(10)
C8 H8A 0.9900
C8 H8B 0.9900
C14 H14A 0.9900
C14 H14B 0.9900
C1 H1 1.0000
C11 H11A 0.9900
C11 H11B 0.9900
C9 H9A 0.9900
C9 H9B 0.9900
C16 C15 1.521(10)
C16 H16A 0.9800
C16 H16B 0.9800
C16 H16C 0.9800
C3 C4 1.536(9)
C3 H3A 0.9900
C3 H3B 0.9900
C5 C4 1.549(9)
C5 H5 1.0000
C15 C17 1.518(9)
C15 H15 1.0000
C17 H17A 0.9800
C17 H17B 0.9800
C17 H17C 0.9800
C20 H20A 0.9800
C20 H20B 0.9800
C20 H20C 0.9800
C4 H4A 0.9900
C4 H4B 0.9900
